data_1513913
loop_
_publ_author_name
'Ghavimi, Bahman'
'Magnus, Philip'

_publ_section_title
;
 Total synthesis of 8,14-dihydromorphinandienone alkaloids.
;
_journal_issue 6
_journal_name_full 'Organic letters'
_journal_page_first 1708
_journal_page_last 1711
_journal_paper_doi 10.1021/ol500368p
_journal_volume 16
_journal_year 2014
_chemical_formula_moiety 'C20 H23 N O7'
_chemical_formula_sum 'C20 H23 N O7'
_chemical_formula_weight 389.39
_chemical_name_systematic
;
 ?
;
_space_group_crystal_system triclinic
_space_group_IT_number 2
_space_group_name_Hall '-P 1'
_space_group_name_H-M_alt 'P -1'
_symmetry_space_group_name_Hall '-P 1'
_symmetry_space_group_name_H-M 'P -1'
_atom_sites_solution_hydrogens geom
_audit_creation_method SHELXL-2013
_cell_angle_alpha 70.291(3)
_cell_angle_beta 82.861(3)
_cell_angle_gamma 67.216(3)
_cell_formula_units_Z 2
_cell_length_a 9.0867(15)
_cell_length_b 10.101(2)
_cell_length_c 11.628(2)
_cell_measurement_reflns_used 2968
_cell_measurement_temperature 153(2)
_cell_measurement_theta_max 32.0
_cell_measurement_theta_min 1.8
_cell_volume 926.3(3)
_computing_cell_refinement 'CrystalClear (Rigaku Inc., 2008)'
_computing_data_collection 'CrystalClear (Rigaku Inc., 2008)'
_computing_data_reduction 'CrystalClear (Rigaku Inc., 2008)'
_computing_molecular_graphics 'XP SHELXTL/PC, Siemens Analytical'
_computing_publication_material 'XP SHELXTL/PC, Siemens Analytical'
_computing_structure_refinement 'SHELXL97 (Sheldrick, 2008)'
_computing_structure_solution
;

SIR97 - Altomare A., Burla M.C., Camalli M., Cascarano G.L., Giacovazzo C., 
Guagliardi A., Moliterni A.G.G., Polidori G.,Spagna R.
;
_diffrn_ambient_temperature 153(2)
_diffrn_measured_fraction_theta_full 0.997
_diffrn_measured_fraction_theta_max 0.991
_diffrn_measurement_device_type 'Rigaku SCX-Mini with Mercury 2 CCD'
_diffrn_measurement_method \w-scans
_diffrn_radiation_type MoK\a
_diffrn_radiation_wavelength 0.71073
_diffrn_reflns_av_R_equivalents 0.0208
_diffrn_reflns_av_unetI/netI 0.0247
_diffrn_reflns_Laue_measured_fraction_full 0.997
_diffrn_reflns_Laue_measured_fraction_max 0.991
_diffrn_reflns_limit_h_max 11
_diffrn_reflns_limit_h_min -11
_diffrn_reflns_limit_k_max 13
_diffrn_reflns_limit_k_min -13
_diffrn_reflns_limit_l_max 15
_diffrn_reflns_limit_l_min -15
_diffrn_reflns_number 9212
_diffrn_reflns_point_group_measured_fraction_full 0.997
_diffrn_reflns_point_group_measured_fraction_max 0.991
_diffrn_reflns_theta_full 25.242
_diffrn_reflns_theta_max 27.476
_diffrn_reflns_theta_min 3.051
_diffrn_source 'sealed tube'
_exptl_absorpt_coefficient_mu 0.106
_exptl_absorpt_correction_T_max 1.00
_exptl_absorpt_correction_T_min 0.884
_exptl_absorpt_correction_type multi-scan
_exptl_absorpt_process_details
;
SADABS. T. Higashi (2001). The Rigaku Corporation, Tokyo, Japan.
;
_exptl_crystal_colour colorless
_exptl_crystal_density_diffrn 1.396
_exptl_crystal_description prisms
_exptl_crystal_F_000 412
_exptl_crystal_size_max 0.600
_exptl_crystal_size_mid 0.500
_exptl_crystal_size_min 0.400
_refine_diff_density_max 0.315
_refine_diff_density_min -0.211
_refine_diff_density_rms 0.042
_refine_ls_extinction_method none
_refine_ls_goodness_of_fit_ref 1.038
_refine_ls_hydrogen_treatment constr
_refine_ls_matrix_type full
_refine_ls_number_parameters 256
_refine_ls_number_reflns 4198
_refine_ls_number_restraints 0
_refine_ls_restrained_S_all 1.038
_refine_ls_R_factor_all 0.0446
_refine_ls_R_factor_gt 0.0406
_refine_ls_shift/su_max 0.001
_refine_ls_shift/su_mean 0.000
_refine_ls_structure_factor_coef Fsqd
_refine_ls_weighting_details 'w=1/[\s^2^(Fo^2^)+(0.0515P)^2^+0.3302P] where P=(Fo^2^+2Fc^2^)/3'
_refine_ls_weighting_scheme calc
_refine_ls_wR_factor_gt 0.1060
_refine_ls_wR_factor_ref 0.1089
_reflns_Friedel_coverage 0.000
_reflns_number_gt 3785
_reflns_number_total 4198
_reflns_threshold_expression 'I > 2\s(I)'
_cod_data_source_file ol500368p_si_005.cif
_cod_data_source_block shelx
_cod_database_code 1513913
_shelx_space_group_comment
;
The symmetry employed for this shelxl refinement is uniquely defined
by the following loop, which should always be used as a source of
symmetry information in preference to the above space-group names.
They are only intended as comments.
;
_shelx_estimated_absorpt_t_min 0.939
_shelx_estimated_absorpt_t_max 0.959
_shelxl_version_number 2013-4

loop_
_space_group_symop_operation_xyz
'x, y, z'
'-x, -y, -z'

loop_
_atom_site_label
_atom_site_type_symbol
_atom_site_fract_x
_atom_site_fract_y
_atom_site_fract_z
_atom_site_U_iso_or_equiv
_atom_site_adp_type
_atom_site_occupancy
_atom_site_site_symmetry_order
_atom_site_calc_flag
_atom_site_refinement_flags_posn
_atom_site_refinement_flags_adp
O1 O 0.15161(10) 0.83790(9) 0.53641(8) 0.02351(19) Uani 1 1 d . .
O2 O 0.31656(12) 0.98072(11) 0.37216(9) 0.0334(2) Uani 1 1 d . .
O3 O 0.67343(17) 0.14406(13) 0.90595(13) 0.0615(4) Uani 1 1 d . .
O4 O 0.59331(13) 0.24113(13) 1.05257(9) 0.0435(3) Uani 1 1 d . .
O5 O 0.17342(12) 0.40191(10) 1.09652(8) 0.0322(2) Uani 1 1 d . .
O6 O 0.07155(11) 0.69972(9) 0.99835(7) 0.0255(2) Uani 1 1 d . .
O7 O 0.04029(11) 0.72061(10) 0.45022(8) 0.0259(2) Uani 1 1 d . .
N1 N 0.60602(14) 0.25166(13) 0.94419(11) 0.0350(3) Uani 1 1 d . .
C1 C 0.31533(14) 0.77489(13) 0.54494(11) 0.0216(2) Uani 1 1 d . .
C2 C 0.40283(15) 0.85159(14) 0.46051(11) 0.0263(3) Uani 1 1 d . .
C3 C 0.56808(16) 0.79313(16) 0.47349(13) 0.0326(3) Uani 1 1 d . .
H3 H 0.6297 0.8439 0.4180 0.039 Uiso 1 1 calc R U
C4 C 0.64375(15) 0.66076(16) 0.56714(13) 0.0315(3) Uani 1 1 d . .
H4 H 0.7568 0.6219 0.5740 0.038 Uiso 1 1 calc R U
C5 C 0.55717(14) 0.58417(14) 0.65095(11) 0.0254(3) Uani 1 1 d . .
C6 C 0.64215(15) 0.43763(15) 0.74954(12) 0.0299(3) Uani 1 1 d . .
H6A H 0.7334 0.4450 0.7820 0.036 Uiso 1 1 calc R U
H6B H 0.6842 0.3533 0.7145 0.036 Uiso 1 1 calc R U
C7 C 0.52728(14) 0.40603(13) 0.85240(11) 0.0252(3) Uani 1 1 d . .
H7 H 0.4971 0.4845 0.8943 0.030 Uiso 1 1 calc R U
C8 C 0.37450(14) 0.40921(13) 0.80485(11) 0.0228(2) Uani 1 1 d . .
H8 H 0.4064 0.3434 0.7512 0.027 Uiso 1 1 calc R U
C9 C 0.26986(15) 0.35114(13) 0.90811(11) 0.0250(3) Uani 1 1 d . .
H9A H 0.1818 0.3434 0.8718 0.030 Uiso 1 1 calc R U
H9B H 0.3349 0.2482 0.9595 0.030 Uiso 1 1 calc R U
C10 C 0.19978(15) 0.45102(14) 0.98820(11) 0.0239(2) Uani 1 1 d . .
C11 C 0.15488(14) 0.61612(13) 0.92413(10) 0.0214(2) Uani 1 1 d . .
C12 C 0.19204(13) 0.67089(13) 0.80699(10) 0.0203(2) Uani 1 1 d . .
H12 H 0.1611 0.7775 0.7720 0.024 Uiso 1 1 calc R U
C13 C 0.28042(13) 0.57348(12) 0.72652(10) 0.0198(2) Uani 1 1 d . .
C14 C 0.15793(15) 0.57642(13) 0.64325(11) 0.0236(2) Uani 1 1 d . .
H14A H 0.2144 0.5103 0.5926 0.028 Uiso 1 1 calc R U
H14B H 0.0804 0.5354 0.6948 0.028 Uiso 1 1 calc R U
C15 C 0.06779(14) 0.73646(13) 0.55964(11) 0.0224(2) Uani 1 1 d . .
H15 H -0.0374 0.7798 0.5975 0.027 Uiso 1 1 calc R U
C16 C 0.39034(14) 0.64398(13) 0.64033(10) 0.0210(2) Uani 1 1 d . .
C17 C 0.40591(19) 1.05376(17) 0.28031(13) 0.0381(3) Uani 1 1 d . .
H17A H 0.4729 1.0831 0.3191 0.057 Uiso 1 1 calc R U
H17B H 0.3321 1.1441 0.2224 0.057 Uiso 1 1 calc R U
H17C H 0.4737 0.9839 0.2368 0.057 Uiso 1 1 calc R U
C18 C -0.01061(17) 0.85728(14) 0.93723(12) 0.0298(3) Uani 1 1 d . .
H18A H 0.0672 0.9060 0.9056 0.045 Uiso 1 1 calc R U
H18B H -0.0815 0.9043 0.9949 0.045 Uiso 1 1 calc R U
H18C H -0.0738 0.8695 0.8693 0.045 Uiso 1 1 calc R U
C19 C -0.05794(16) 0.86061(14) 0.36532(11) 0.0275(3) Uani 1 1 d . .
H19A H 0.0021 0.9287 0.3315 0.033 Uiso 1 1 calc R U
H19B H -0.1543 0.9123 0.4066 0.033 Uiso 1 1 calc R U
C20 C -0.10441(16) 0.82101(15) 0.26478(11) 0.0293(3) Uani 1 1 d . .
H20A H -0.0091 0.7799 0.2191 0.044 Uiso 1 1 calc R U
H20B H -0.1809 0.9122 0.2095 0.044 Uiso 1 1 calc R U
H20C H -0.1534 0.7452 0.3004 0.044 Uiso 1 1 calc R U

loop_
_atom_site_aniso_label
_atom_site_aniso_U_11
_atom_site_aniso_U_22
_atom_site_aniso_U_33
_atom_site_aniso_U_23
_atom_site_aniso_U_13
_atom_site_aniso_U_12
O1 0.0215(4) 0.0178(4) 0.0288(4) -0.0055(3) -0.0023(3) -0.0055(3)
O2 0.0352(5) 0.0275(5) 0.0285(5) 0.0010(4) 0.0031(4) -0.0116(4)
O3 0.0668(8) 0.0266(6) 0.0639(8) -0.0116(5) -0.0117(6) 0.0123(6)
O4 0.0483(6) 0.0466(6) 0.0295(5) 0.0029(4) -0.0133(4) -0.0201(5)
O5 0.0419(5) 0.0271(5) 0.0215(4) -0.0010(4) -0.0006(4) -0.0119(4)
O6 0.0328(5) 0.0203(4) 0.0195(4) -0.0071(3) 0.0040(3) -0.0061(4)
O7 0.0323(5) 0.0219(4) 0.0212(4) -0.0052(3) -0.0055(3) -0.0072(4)
N1 0.0299(6) 0.0272(6) 0.0370(7) -0.0030(5) -0.0107(5) -0.0020(5)
C1 0.0223(6) 0.0207(5) 0.0223(6) -0.0090(4) 0.0011(4) -0.0067(4)
C2 0.0303(6) 0.0238(6) 0.0231(6) -0.0074(5) 0.0034(5) -0.0092(5)
C3 0.0300(7) 0.0353(7) 0.0314(7) -0.0099(6) 0.0097(5) -0.0143(6)
C4 0.0209(6) 0.0374(7) 0.0342(7) -0.0140(6) 0.0048(5) -0.0076(5)
C5 0.0230(6) 0.0263(6) 0.0245(6) -0.0113(5) 0.0010(4) -0.0043(5)
C6 0.0214(6) 0.0303(7) 0.0302(7) -0.0101(5) -0.0025(5) -0.0001(5)
C7 0.0247(6) 0.0194(5) 0.0245(6) -0.0057(5) -0.0053(5) 0.0000(5)
C8 0.0258(6) 0.0169(5) 0.0227(6) -0.0074(4) -0.0028(4) -0.0030(4)
C9 0.0309(6) 0.0162(5) 0.0247(6) -0.0035(4) -0.0037(5) -0.0068(5)
C10 0.0261(6) 0.0217(6) 0.0225(6) -0.0047(4) -0.0026(4) -0.0084(5)
C11 0.0230(6) 0.0194(5) 0.0211(5) -0.0076(4) -0.0003(4) -0.0058(4)
C12 0.0210(5) 0.0165(5) 0.0219(5) -0.0062(4) 0.0002(4) -0.0053(4)
C13 0.0208(5) 0.0170(5) 0.0193(5) -0.0059(4) -0.0009(4) -0.0041(4)
C14 0.0273(6) 0.0200(5) 0.0233(6) -0.0062(4) -0.0037(4) -0.0081(5)
C15 0.0239(6) 0.0219(6) 0.0219(6) -0.0066(4) -0.0007(4) -0.0089(5)
C16 0.0227(6) 0.0209(5) 0.0198(5) -0.0092(4) 0.0016(4) -0.0064(4)
C17 0.0468(8) 0.0331(7) 0.0303(7) -0.0020(6) 0.0076(6) -0.0195(6)
C18 0.0379(7) 0.0203(6) 0.0244(6) -0.0081(5) 0.0038(5) -0.0039(5)
C19 0.0330(7) 0.0220(6) 0.0250(6) -0.0016(5) -0.0075(5) -0.0102(5)
C20 0.0304(6) 0.0326(7) 0.0223(6) -0.0070(5) -0.0021(5) -0.0098(5)

loop_
_atom_type_symbol
_atom_type_description
_atom_type_scat_dispersion_real
_atom_type_scat_dispersion_imag
_atom_type_scat_source
C C 0.0033 0.0016 'International Tables Vol C Tables 4.2.6.8 and 6.1.1.4'
H H 0.0000 0.0000 'International Tables Vol C Tables 4.2.6.8 and 6.1.1.4'
N N 0.0061 0.0033 'International Tables Vol C Tables 4.2.6.8 and 6.1.1.4'
O O 0.0106 0.0060 'International Tables Vol C Tables 4.2.6.8 and 6.1.1.4'

loop_
_geom_angle_atom_site_label_1
_geom_angle_atom_site_label_2
_geom_angle_atom_site_label_3
_geom_angle
C1 O1 C15 117.36(9)
C2 O2 C17 116.72(11)
C11 O6 C18 115.25(9)
C15 O7 C19 113.11(9)
O4 N1 O3 123.96(12)
O4 N1 C7 117.87(11)
O3 N1 C7 118.12(12)
O1 C1 C16 120.30(10)
O1 C1 C2 118.10(10)
C16 C1 C2 121.45(11)
O2 C2 C3 125.27(12)
O2 C2 C1 116.47(11)
C3 C2 C1 118.25(12)
C2 C3 C4 120.49(12)
C2 C3 H3 119.8
C4 C3 H3 119.8
C3 C4 C5 121.37(12)
C3 C4 H4 119.3
C5 C4 H4 119.3
C4 C5 C16 118.59(11)
C4 C5 C6 120.51(11)
C16 C5 C6 120.89(11)
C5 C6 C7 109.97(10)
C5 C6 H6A 109.7
C7 C6 H6A 109.7
C5 C6 H6B 109.7
C7 C6 H6B 109.7
H6A C6 H6B 108.2
N1 C7 C6 110.19(10)
N1 C7 C8 107.92(10)
C6 C7 C8 111.88(10)
N1 C7 H7 108.9
C6 C7 H7 108.9
C8 C7 H7 108.9
C9 C8 C7 112.87(10)
C9 C8 C13 110.67(9)
C7 C8 C13 108.02(10)
C9 C8 H8 108.4
C7 C8 H8 108.4
C13 C8 H8 108.4
C10 C9 C8 113.47(10)
C10 C9 H9A 108.9
C8 C9 H9A 108.9
C10 C9 H9B 108.9
C8 C9 H9B 108.9
H9A C9 H9B 107.7
O5 C10 C11 121.71(11)
O5 C10 C9 122.88(11)
C11 C10 C9 115.30(10)
C12 C11 O6 126.08(11)
C12 C11 C10 122.21(11)
O6 C11 C10 111.71(10)
C11 C12 C13 124.25(10)
C11 C12 H12 117.9
C13 C12 H12 117.9
C12 C13 C16 109.43(9)
C12 C13 C8 110.89(9)
C16 C13 C8 111.39(9)
C12 C13 C14 108.85(9)
C16 C13 C14 105.70(9)
C8 C13 C14 110.42(9)
C15 C14 C13 112.06(9)
C15 C14 H14A 109.2
C13 C14 H14A 109.2
C15 C14 H14B 109.2
C13 C14 H14B 109.2
H14A C14 H14B 107.9
O7 C15 O1 110.19(9)
O7 C15 C14 106.17(9)
O1 C15 C14 114.11(9)
O7 C15 H15 108.7
O1 C15 H15 108.7
C14 C15 H15 108.7
C1 C16 C5 119.81(11)
C1 C16 C13 115.91(10)
C5 C16 C13 124.27(10)
O2 C17 H17A 109.5
O2 C17 H17B 109.5
H17A C17 H17B 109.5
O2 C17 H17C 109.5
H17A C17 H17C 109.5
H17B C17 H17C 109.5
O6 C18 H18A 109.5
O6 C18 H18B 109.5
H18A C18 H18B 109.5
O6 C18 H18C 109.5
H18A C18 H18C 109.5
H18B C18 H18C 109.5
O7 C19 C20 106.86(10)
O7 C19 H19A 110.3
C20 C19 H19A 110.3
O7 C19 H19B 110.3
C20 C19 H19B 110.3
H19A C19 H19B 108.6
C19 C20 H20A 109.5
C19 C20 H20B 109.5
H20A C20 H20B 109.5
C19 C20 H20C 109.5
H20A C20 H20C 109.5
H20B C20 H20C 109.5

loop_
_geom_bond_atom_site_label_1
_geom_bond_atom_site_label_2
_geom_bond_distance
O1 C1 1.3744(14)
O1 C15 1.4386(14)
O2 C2 1.3695(15)
O2 C17 1.4357(16)
O3 N1 1.2234(17)
O4 N1 1.2230(17)
O5 C10 1.2188(15)
O6 C11 1.3657(14)
O6 C18 1.4296(15)
O7 C15 1.3979(14)
O7 C19 1.4390(14)
N1 C7 1.5118(15)
C1 C16 1.3943(16)
C1 C2 1.4022(17)
C2 C3 1.3913(19)
C3 C4 1.392(2)
C3 H3 0.9500
C4 C5 1.3927(19)
C4 H4 0.9500
C5 C16 1.4019(17)
C5 C6 1.5138(17)
C6 C7 1.5206(18)
C6 H6A 0.9900
C6 H6B 0.9900
C7 C8 1.5422(17)
C7 H7 1.0000
C8 C9 1.5372(17)
C8 C13 1.5458(15)
C8 H8 1.0000
C9 C10 1.5098(17)
C9 H9A 0.9900
C9 H9B 0.9900
C10 C11 1.4876(16)
C11 C12 1.3407(16)
C12 C13 1.5201(15)
C12 H12 0.9500
C13 C16 1.5264(16)
C13 C14 1.5493(16)
C14 C15 1.5303(16)
C14 H14A 0.9900
C14 H14B 0.9900
C15 H15 1.0000
C17 H17A 0.9800
C17 H17B 0.9800
C17 H17C 0.9800
C18 H18A 0.9800
C18 H18B 0.9800
C18 H18C 0.9800
C19 C20 1.5080(17)
C19 H19A 0.9900
C19 H19B 0.9900
C20 H20A 0.9800
C20 H20B 0.9800
C20 H20C 0.9800

loop_
_geom_torsion_atom_site_label_1
_geom_torsion_atom_site_label_2
_geom_torsion_atom_site_label_3
_geom_torsion_atom_site_label_4
_geom_torsion
C15 O1 C1 C16 -42.49(15)
C15 O1 C1 C2 141.83(11)
C17 O2 C2 C3 5.34(19)
C17 O2 C2 C1 -175.65(12)
O1 C1 C2 O2 -3.00(17)
C16 C1 C2 O2 -178.63(10)
O1 C1 C2 C3 176.08(11)
C16 C1 C2 C3 0.45(18)
O2 C2 C3 C4 179.84(12)
C1 C2 C3 C4 0.8(2)
C2 C3 C4 C5 -0.7(2)
C3 C4 C5 C16 -0.7(2)
C3 C4 C5 C6 177.96(12)
C4 C5 C6 C7 160.49(12)
C16 C5 C6 C7 -20.90(17)
O4 N1 C7 C6 133.38(13)
O3 N1 C7 C6 -49.26(17)
O4 N1 C7 C8 -104.19(13)
O3 N1 C7 C8 73.17(16)
C5 C6 C7 N1 173.69(10)
C5 C6 C7 C8 53.63(14)
N1 C7 C8 C9 48.75(13)
C6 C7 C8 C9 170.13(10)
N1 C7 C8 C13 171.44(9)
C6 C7 C8 C13 -67.18(12)
C7 C8 C9 C10 65.88(13)
C13 C8 C9 C10 -55.32(13)
C8 C9 C10 O5 -148.34(12)
C8 C9 C10 C11 35.42(15)
C18 O6 C11 C12 14.12(18)
C18 O6 C11 C10 -164.78(10)
O5 C10 C11 C12 175.80(12)
C9 C10 C11 C12 -7.91(17)
O5 C10 C11 O6 -5.25(17)
C9 C10 C11 O6 171.04(10)
O6 C11 C12 C13 -177.87(11)
C10 C11 C12 C13 0.92(19)
C11 C12 C13 C16 -144.28(11)
C11 C12 C13 C8 -21.00(16)
C11 C12 C13 C14 100.66(13)
C9 C8 C13 C12 46.45(13)
C7 C8 C13 C12 -77.58(12)
C9 C8 C13 C16 168.59(9)
C7 C8 C13 C16 44.56(12)
C9 C8 C13 C14 -74.29(12)
C7 C8 C13 C14 161.68(10)
C12 C13 C14 C15 60.80(12)
C16 C13 C14 C15 -56.66(12)
C8 C13 C14 C15 -177.24(10)
C19 O7 C15 O1 -61.76(12)
C19 O7 C15 C14 174.20(10)
C1 O1 C15 O7 -93.31(11)
C1 O1 C15 C14 26.01(14)
C13 C14 C15 O7 145.59(10)
C13 C14 C15 O1 24.02(14)
O1 C1 C16 C5 -177.41(10)
C2 C1 C16 C5 -1.88(18)
O1 C1 C16 C13 3.60(16)
C2 C1 C16 C13 179.13(10)
C4 C5 C16 C1 1.96(18)
C6 C5 C16 C1 -176.68(11)
C4 C5 C16 C13 -179.13(11)
C6 C5 C16 C13 2.23(18)
C12 C13 C16 C1 -72.91(12)
C8 C13 C16 C1 164.11(10)
C14 C13 C16 C1 44.16(13)
C12 C13 C16 C5 108.15(12)
C8 C13 C16 C5 -14.84(15)
C14 C13 C16 C5 -134.79(12)
C15 O7 C19 C20 -168.72(10)
